data_1534857
loop_
_publ_author_name
'Haag, J.M.'
'LeBret, G.C.'
'Cleary, D.A.'
'Twamley, B.'

_publ_section_title
;
 Room Temperature Synthesis and Solid-State Structure of Ni2 P2 O6 . 12 H2
 O
;
_journal_name_full 'Journal of Solid State Chemistry'
_journal_page_first 1308
_journal_page_last 1311
_journal_volume 178
_journal_year 2005
_chemical_formula_sum 'H24 Ni2 O18 P2'
_chemical_name_systematic '(Ni (H2 O)6)2 (P2 O6)'
_space_group_IT_number 58
_symmetry_space_group_name_Hall '-P 2 2n'
_symmetry_space_group_name_H-M 'P n n m'
_cell_angle_alpha 90
_cell_angle_beta 90
_cell_angle_gamma 90
_cell_formula_units_Z 4
_cell_length_a 11.2418
_cell_length_b 18.5245
_cell_length_c 7.3188
_cell_volume 1524.131
_citation_journal_id_ASTM JSSCBI
_cod_data_source_file Haag_JSSCBI_2005_1855.cif
_cod_data_source_block H24Ni2O18P2
_cod_database_code 1534857

loop_
_symmetry_equiv_pos_as_xyz
x,y,z
-x,-y,z
x+1/2,-y+1/2,-z+1/2
-x+1/2,y+1/2,-z+1/2
-x,-y,-z
x,y,-z
-x-1/2,y-1/2,z-1/2
x-1/2,-y-1/2,z-1/2

loop_
_atom_site_label
_atom_site_type_symbol
_atom_site_fract_x
_atom_site_fract_y
_atom_site_fract_z
_atom_site_occupancy
_atom_site_U_iso_or_equiv
H3 H+1 0.9931 0.3164 0.189 1 0.0
O10 O-2 0.3793 0.43956 0 1 0.0
H4 H+1 0.8738 0.454 0.0959 1 0.0
H8 H+1 0.1253 -0.0104 0.2962 1 0.0
O9 O-2 0.44616 0.32831 0.1728 1 0.0
H12 H+1 0.4155 0.1273 0.0917 1 0.0
O11 O-2 0.14636 0.34004 0.1742 1 0.0
Ni2 Ni+1 0 0 0 1 0.0
Ni1 Ni+1 0.80017 0.32274 0 1 0.0
O4 O-2 0.68058 0.34522 0.205 1 0.0
H10 H+1 0.6237 0.0684 0.2482 1 0.0
O5 O-2 0.1332 0.01262 0.1964 1 0.0
H5 H+1 0.6079 0.3363 0.182 1 0.0
H2 H+1 0.9165 0.2642 0.2579 1 0.0
O2 O-2 0.92053 0.30525 0.2063 1 0.0
H11 H+1 0.6955 0.0141 0.1775 1 0.0
O1 O-2 0.7476 0.21574 0 1 0.0
H7 H+1 0.1472 0.0568 0.219 1 0.0
O3 O-2 0.8665 0.42846 0 1 0.0
P1 P+5 0.38676 0.35785 0 1 0.0
Ni3 Ni+1 0.5 0 0 1 0.0
H1 H+1 0.7127 0.1972 0.0918 1 0.0
O7 O-2 0.62416 0.02656 0.2008 1 0.0
H9 H+1 -0.0508 0.1306 0.0933 1 0.0
O8 O-2 0.4191 0.09917 0 1 0.0
O6 O-2 -0.027 0.10743 0 1 0.0
O12 O-2 0.2215 0.23166 0 1 0.0
P2 P+5 0.20843 0.31301 0 1 0.0
H6 H+1 0.7024 0.3216 0.2987 1 0.0
